data_7028513
loop_
_publ_author_name
'Ibrahim, Abeer A.'
'Khaledi, Hamid'
'Hassandarvish, Pouya'
'Mohd Ali, Hapipah'
'Karimian, Hamed'

_publ_section_title
;
 Indole-7-carbaldehyde thiosemicarbazone as a flexidentate ligand toward
 Zn(II), Cd(II), Pd(II) and Pt(II) ions: cytotoxic and apoptosis-inducing
 properties of the Pt(II) complex.
;
_journal_issue 10
_journal_name_full 'Dalton transactions (Cambridge, England : 2003)'
_journal_page_first 3850
_journal_page_last 3860
_journal_paper_doi 10.1039/c3dt53032a
_journal_volume 43
_journal_year 2014
_chemical_formula_moiety 'C20 H18 N8 Pd S2'
_chemical_formula_sum 'C20 H18 N8 Pd S2'
_chemical_formula_weight 540.94
_chemical_name_systematic
; 
 ? 
;
_space_group_IT_number 14
_symmetry_cell_setting monoclinic
_symmetry_space_group_name_Hall '-P 2yn'
_symmetry_space_group_name_H-M 'P 1 21/n 1'
_atom_sites_solution_hydrogens geom
_atom_sites_solution_primary direct
_atom_sites_solution_secondary difmap
_audit_creation_method SHELXL-97
_cell_angle_alpha 90.00
_cell_angle_beta 94.385(3)
_cell_angle_gamma 90.00
_cell_formula_units_Z 4
_cell_length_a 12.2138(2)
_cell_length_b 11.6637(2)
_cell_length_c 18.0652(3)
_cell_measurement_reflns_used 9633
_cell_measurement_temperature 100(2)
_cell_measurement_theta_max 28.34
_cell_measurement_theta_min 2.42
_cell_volume 2566.00(7)
_computing_cell_refinement 'Bruker SAINT'
_computing_data_collection 'Bruker APEX2'
_computing_data_reduction 'Bruker SAINT'
_computing_molecular_graphics 'Bruker SHELXTL'
_computing_publication_material 'Bruker SHELXTL'
_computing_structure_refinement 'SHELXL-97 (Sheldrick, 2008)'
_computing_structure_solution 'SHELXS-97 (Sheldrick, 2008)'
_diffrn_ambient_temperature 100(2)
_diffrn_measured_fraction_theta_full 0.998
_diffrn_measured_fraction_theta_max 0.998
_diffrn_measurement_device_type 'Bruker APEX-II CCD'
_diffrn_measurement_method '\f and \w scans'
_diffrn_radiation_monochromator graphite
_diffrn_radiation_source 'fine-focus sealed tube'
_diffrn_radiation_type MoK\a
_diffrn_radiation_wavelength 0.71073
_diffrn_reflns_av_R_equivalents 0.0299
_diffrn_reflns_av_sigmaI/netI 0.0324
_diffrn_reflns_limit_h_max 15
_diffrn_reflns_limit_h_min -15
_diffrn_reflns_limit_k_max 15
_diffrn_reflns_limit_k_min -15
_diffrn_reflns_limit_l_max 23
_diffrn_reflns_limit_l_min -23
_diffrn_reflns_number 18756
_diffrn_reflns_theta_full 27.49
_diffrn_reflns_theta_max 27.49
_diffrn_reflns_theta_min 2.08
_exptl_absorpt_coefficient_mu 0.908
_exptl_absorpt_correction_T_max 0.8323
_exptl_absorpt_correction_T_min 0.7600
_exptl_absorpt_correction_type multi-scan
_exptl_absorpt_process_details SADABS
_exptl_crystal_colour red
_exptl_crystal_density_diffrn 1.400
_exptl_crystal_density_method 'not measured'
_exptl_crystal_description BLOCK
_exptl_crystal_F_000 1088
_exptl_crystal_size_max 0.32
_exptl_crystal_size_mid 0.28
_exptl_crystal_size_min 0.21
_platon_squeeze_details
;
;
_refine_diff_density_max 0.835
_refine_diff_density_min -0.377
_refine_diff_density_rms 0.076
_refine_ls_extinction_method none
_refine_ls_goodness_of_fit_ref 1.072
_refine_ls_hydrogen_treatment mixed
_refine_ls_matrix_type full
_refine_ls_number_parameters 289
_refine_ls_number_reflns 5866
_refine_ls_number_restraints 3
_refine_ls_restrained_S_all 1.072
_refine_ls_R_factor_all 0.0312
_refine_ls_R_factor_gt 0.0265
_refine_ls_shift/su_max 0.002
_refine_ls_shift/su_mean 0.000
_refine_ls_structure_factor_coef Fsqd
_refine_ls_weighting_details 'calc w=1/[\s^2^(Fo^2^)+(0.0364P)^2^+0.5236P] where P=(Fo^2^+2Fc^2^)/3'
_refine_ls_weighting_scheme calc
_refine_ls_wR_factor_gt 0.0704
_refine_ls_wR_factor_ref 0.0722
_reflns_number_gt 5136
_reflns_number_total 5866
_reflns_threshold_expression >2sigma(I)
_cod_data_source_file c3dt53032a.txt
_cod_data_source_block '[Pd(L)(LH2)]'
_cod_depositor_comments
;
The following automatic conversions were performed:

'_symmetry_cell_setting' value 'Monoclinic' changed to 'monoclinic'
according to
/usr/data/users/saulius/automatic-downloads/current/RSC/lib/dictionaries/cif_core.dic
dictionary named 'cif_core.dic' version 2.4.2 from
2011-04-26.

'_geom_bond_publ_flag' value 'Y' changed to 'y'
according to
/usr/data/users/saulius/automatic-downloads/current/RSC/lib/dictionaries/cif_core.dic
dictionary named 'cif_core.dic' version 2.4.2 from 2011-04-26 (14
times).

'_geom_angle_publ_flag' value 'Y' changed to 'y' according
to
/usr/data/users/saulius/automatic-downloads/current/RSC/lib/dictionaries/cif_core.dic
dictionary named 'cif_core.dic' version 2.4.2 from 2011-04-26 (7
times).

Automatic conversion script
Id: cif_fix_values 2281 2013-09-26 08:29:07Z andrius 
;
_cod_original_sg_symbol_H-M 'P 21/n'
_cod_database_code 7028513

loop_
_symmetry_equiv_pos_as_xyz
'x, y, z'
'-x+1/2, y+1/2, -z+1/2'
'-x, -y, -z'
'x-1/2, -y-1/2, z-1/2'

loop_
_atom_site_label
_atom_site_type_symbol
_atom_site_fract_x
_atom_site_fract_y
_atom_site_fract_z
_atom_site_U_iso_or_equiv
_atom_site_adp_type
_atom_site_occupancy
_atom_site_symmetry_multiplicity
_atom_site_calc_flag
_atom_site_refinement_flags
Pd1 Pd -0.046164(12) 0.318521(12) 0.532344(8) 0.02024(6) Uani 1 1 d .
S1 S 0.00148(4) 0.40421(4) 0.64164(3) 0.02678(12) Uani 1 1 d .
S2 S 0.05054(4) 0.16038(5) 0.57614(3) 0.02840(12) Uani 1 1 d .
N1 N -0.09161(13) 0.24999(14) 0.43131(9) 0.0229(3) Uani 1 1 d .
N2 N -0.14198(13) 0.45844(14) 0.51236(9) 0.0217(3) Uani 1 1 d .
N3 N -0.13720(15) 0.54868(14) 0.56371(10) 0.0263(4) Uani 1 1 d .
N4 N -0.07126(17) 0.60882(16) 0.67869(11) 0.0350(4) Uani 1 1 d .
H4A H -0.1098 0.6723 0.6727 0.042 Uiso 1 1 calc R
H4B H -0.0300 0.5973 0.7201 0.042 Uiso 1 1 calc R
N5 N 0.46365(16) 0.02189(16) 0.38679(11) 0.0338(4) Uani 1 1 d .
H5N H 0.4150 0.0719 0.4002 0.041 Uiso 1 1 calc R
N6 N 0.28997(15) 0.00410(16) 0.48703(11) 0.0301(4) Uani 1 1 d .
N7 N 0.20431(15) 0.03430(16) 0.52827(11) 0.0301(4) Uani 1 1 d D
H7N H 0.1785(19) -0.0160(17) 0.5585(11) 0.036 Uiso 1 1 d D
N8 N 0.19349(15) 0.21370(16) 0.47516(11) 0.0300(4) Uani 1 1 d D
H8A H 0.1616(19) 0.2813(12) 0.4737(15) 0.036 Uiso 1 1 d D
H8B H 0.2483(15) 0.197(2) 0.4488(13) 0.036 Uiso 1 1 d D
C1 C -0.05945(18) 0.15190(18) 0.39621(12) 0.0269(4) Uani 1 1 d .
H1 H -0.0019 0.1031 0.4155 0.032 Uiso 1 1 calc R
C2 C -0.11949(18) 0.13309(18) 0.33081(12) 0.0297(5) Uani 1 1 d .
H2 H -0.1117 0.0711 0.2975 0.036 Uiso 1 1 calc R
C3 C -0.19625(17) 0.22452(17) 0.32216(12) 0.0261(4) Uani 1 1 d .
C4 C -0.28165(18) 0.25369(18) 0.26941(12) 0.0297(5) Uani 1 1 d .
H4 H -0.2981 0.2063 0.2273 0.036 Uiso 1 1 calc R
C5 C -0.34178(18) 0.35200(19) 0.27924(13) 0.0310(5) Uani 1 1 d .
H5 H -0.4009 0.3711 0.2441 0.037 Uiso 1 1 calc R
C6 C -0.31694(17) 0.42373(19) 0.34002(12) 0.0290(5) Uani 1 1 d .
H6 H -0.3578 0.4924 0.3443 0.035 Uiso 1 1 calc R
C7 C -0.23367(16) 0.39751(17) 0.39483(11) 0.0238(4) Uani 1 1 d .
C8 C -0.17439(16) 0.29546(17) 0.38572(11) 0.0228(4) Uani 1 1 d .
C9 C -0.21217(16) 0.47503(17) 0.45585(11) 0.0245(4) Uani 1 1 d .
H9 H -0.2529 0.5445 0.4548 0.029 Uiso 1 1 calc R
C10 C -0.07539(17) 0.52887(17) 0.62422(12) 0.0256(4) Uani 1 1 d .
C11 C 0.5429(2) 0.0428(2) 0.33866(13) 0.0393(6) Uani 1 1 d .
H11 H 0.5543 0.1145 0.3154 0.047 Uiso 1 1 calc R
C12 C 0.60269(19) -0.0531(2) 0.32893(13) 0.0362(5) Uani 1 1 d .
H12 H 0.6617 -0.0611 0.2980 0.043 Uiso 1 1 calc R
C13 C 0.55935(19) -0.1395(2) 0.37435(14) 0.0353(5) Uani 1 1 d .
C14 C 0.5865(2) -0.2540(2) 0.3893(2) 0.0570(8) Uani 1 1 d .
H14 H 0.6442 -0.2903 0.3657 0.068 Uiso 1 1 calc R
C15 C 0.5273(3) -0.3135(3) 0.4393(3) 0.0791(13) Uani 1 1 d .
H15 H 0.5448 -0.3914 0.4498 0.095 Uiso 1 1 calc R
C16 C 0.4429(3) -0.2615(2) 0.4744(2) 0.0674(11) Uani 1 1 d .
H16 H 0.4045 -0.3050 0.5086 0.081 Uiso 1 1 calc R
C17 C 0.41277(19) -0.1475(2) 0.46092(15) 0.0382(6) Uani 1 1 d .
C18 C 0.47250(18) -0.08837(19) 0.41035(13) 0.0307(5) Uani 1 1 d .
C19 C 0.32384(19) -0.09898(19) 0.49876(14) 0.0355(5) Uani 1 1 d .
H19 H 0.2891 -0.1449 0.5336 0.043 Uiso 1 1 calc R
C20 C 0.15805(17) 0.13830(18) 0.52187(12) 0.0258(4) Uani 1 1 d .

loop_
_atom_site_aniso_label
_atom_site_aniso_U_11
_atom_site_aniso_U_22
_atom_site_aniso_U_33
_atom_site_aniso_U_23
_atom_site_aniso_U_13
_atom_site_aniso_U_12
Pd1 0.02199(9) 0.01763(9) 0.02114(9) -0.00008(5) 0.00188(6) 0.00502(5)
S1 0.0315(3) 0.0253(3) 0.0232(2) -0.0018(2) -0.0002(2) 0.0066(2)
S2 0.0330(3) 0.0271(3) 0.0257(3) 0.0044(2) 0.0064(2) 0.0135(2)
N1 0.0233(8) 0.0206(8) 0.0248(9) 0.0000(7) 0.0015(7) 0.0029(6)
N2 0.0242(8) 0.0165(8) 0.0249(8) -0.0005(6) 0.0043(7) 0.0014(6)
N3 0.0342(9) 0.0171(8) 0.0280(9) -0.0023(7) 0.0050(7) 0.0041(7)
N4 0.0507(12) 0.0256(9) 0.0289(10) -0.0053(8) 0.0047(8) 0.0067(8)
N5 0.0418(11) 0.0248(9) 0.0370(11) 0.0055(8) 0.0160(8) 0.0064(8)
N6 0.0299(9) 0.0276(9) 0.0340(10) 0.0063(8) 0.0112(8) 0.0085(7)
N7 0.0311(9) 0.0241(9) 0.0366(10) 0.0083(8) 0.0126(8) 0.0106(7)
N8 0.0318(10) 0.0248(9) 0.0344(10) 0.0037(8) 0.0091(8) 0.0095(8)
C1 0.0311(11) 0.0195(10) 0.0304(11) -0.0018(8) 0.0045(9) 0.0032(8)
C2 0.0375(12) 0.0210(10) 0.0307(11) -0.0048(9) 0.0029(9) -0.0020(9)
C3 0.0321(11) 0.0215(10) 0.0249(10) 0.0012(8) 0.0031(8) -0.0066(8)
C4 0.0356(11) 0.0282(11) 0.0250(11) 0.0017(9) -0.0001(9) -0.0106(9)
C5 0.0298(11) 0.0308(11) 0.0309(12) 0.0070(9) -0.0070(9) -0.0052(9)
C6 0.0291(11) 0.0254(10) 0.0319(11) 0.0063(9) -0.0007(9) 0.0002(8)
C7 0.0253(10) 0.0203(9) 0.0260(10) 0.0038(8) 0.0029(8) -0.0002(8)
C8 0.0240(9) 0.0200(9) 0.0244(10) 0.0019(8) 0.0022(8) -0.0027(7)
C9 0.0252(10) 0.0178(9) 0.0306(11) 0.0021(8) 0.0031(8) 0.0040(7)
C10 0.0296(10) 0.0213(10) 0.0268(10) -0.0008(8) 0.0069(8) 0.0016(8)
C11 0.0504(14) 0.0345(12) 0.0347(13) 0.0072(10) 0.0153(11) 0.0026(11)
C12 0.0375(12) 0.0391(13) 0.0336(12) 0.0028(10) 0.0127(10) -0.0006(10)
C13 0.0319(11) 0.0326(12) 0.0430(14) 0.0019(10) 0.0135(10) 0.0045(9)
C14 0.0489(16) 0.0372(15) 0.090(2) 0.0099(15) 0.0396(16) 0.0165(12)
C15 0.073(2) 0.0354(16) 0.137(4) 0.0318(18) 0.065(2) 0.0285(15)
C16 0.0627(19) 0.0318(14) 0.116(3) 0.0309(16) 0.059(2) 0.0186(13)
C17 0.0356(12) 0.0268(11) 0.0544(16) 0.0102(11) 0.0180(11) 0.0085(9)
C18 0.0293(11) 0.0243(11) 0.0393(12) 0.0020(9) 0.0073(9) 0.0045(8)
C19 0.0339(12) 0.0258(11) 0.0491(14) 0.0124(10) 0.0172(10) 0.0071(9)
C20 0.0270(10) 0.0227(10) 0.0274(11) -0.0012(8) -0.0001(8) 0.0065(8)

loop_
_atom_type_symbol
_atom_type_description
_atom_type_scat_dispersion_real
_atom_type_scat_dispersion_imag
_atom_type_scat_source
C C 0.0033 0.0016 'International Tables Vol C Tables 4.2.6.8 and 6.1.1.4'
H H 0.0000 0.0000 'International Tables Vol C Tables 4.2.6.8 and 6.1.1.4'
N N 0.0061 0.0033 'International Tables Vol C Tables 4.2.6.8 and 6.1.1.4'
S S 0.1246 0.1234 'International Tables Vol C Tables 4.2.6.8 and 6.1.1.4'
Pd Pd -0.9988 1.0072 'International Tables Vol C Tables 4.2.6.8 and 6.1.1.4'

loop_
_geom_angle_atom_site_label_1
_geom_angle_atom_site_label_2
_geom_angle_atom_site_label_3
_geom_angle
_geom_angle_publ_flag
N2 Pd1 N1 92.43(7) y
N2 Pd1 S1 84.58(5) y
N1 Pd1 S1 176.77(5) y
N2 Pd1 S2 169.53(5) y
N1 Pd1 S2 95.25(5) y
S1 Pd1 S2 87.86(2) y
C10 S1 Pd1 96.45(7) ?
C20 S2 Pd1 108.61(7) y
C8 N1 C1 105.62(17) ?
C8 N1 Pd1 121.98(13) ?
C1 N1 Pd1 132.20(14) ?
C9 N2 N3 113.63(16) ?
C9 N2 Pd1 126.81(14) ?
N3 N2 Pd1 119.55(12) ?
C10 N3 N2 114.53(16) ?
C10 N4 H4A 120.0 ?
C10 N4 H4B 120.0 ?
H4A N4 H4B 120.0 ?
C18 N5 C11 108.94(19) ?
C18 N5 H5N 125.5 ?
C11 N5 H5N 125.5 ?
C19 N6 N7 113.53(18) ?
C20 N7 N6 121.22(18) ?
C20 N7 H7N 119.4(17) ?
N6 N7 H7N 119.4(17) ?
C20 N8 H8A 116.9(18) ?
C20 N8 H8B 120.3(17) ?
H8A N8 H8B 123(2) ?
C2 C1 N1 112.30(19) ?
C2 C1 H1 123.8 ?
N1 C1 H1 123.8 ?
C1 C2 C3 106.38(19) ?
C1 C2 H2 126.8 ?
C3 C2 H2 126.8 ?
C4 C3 C2 135.1(2) ?
C4 C3 C8 119.4(2) ?
C2 C3 C8 105.43(18) ?
C5 C4 C3 119.4(2) ?
C5 C4 H4 120.3 ?
C3 C4 H4 120.3 ?
C4 C5 C6 120.9(2) ?
C4 C5 H5 119.5 ?
C6 C5 H5 119.5 ?
C5 C6 C7 121.9(2) ?
C5 C6 H6 119.0 ?
C7 C6 H6 119.0 ?
C6 C7 C8 117.03(19) ?
C6 C7 C9 119.14(18) ?
C8 C7 C9 123.82(18) ?
N1 C8 C7 128.51(19) ?
N1 C8 C3 110.25(18) ?
C7 C8 C3 121.24(19) ?
N2 C9 C7 125.61(18) ?
N2 C9 H9 117.2 ?
C7 C9 H9 117.2 ?
N3 C10 N4 118.39(19) ?
N3 C10 S1 124.67(16) ?
N4 C10 S1 116.93(16) ?
C12 C11 N5 110.4(2) ?
C12 C11 H11 124.8 ?
N5 C11 H11 124.8 ?
C11 C12 C13 106.3(2) ?
C11 C12 H12 126.8 ?
C13 C12 H12 126.8 ?
C14 C13 C18 119.2(2) ?
C14 C13 C12 133.9(2) ?
C18 C13 C12 106.8(2) ?
C15 C14 C13 118.4(2) ?
C15 C14 H14 120.8 ?
C13 C14 H14 120.8 ?
C14 C15 C16 121.4(2) ?
C14 C15 H15 119.3 ?
C16 C15 H15 119.3 ?
C15 C16 C17 122.0(2) ?
C15 C16 H16 119.0 ?
C17 C16 H16 119.0 ?
C18 C17 C16 116.2(2) ?
C18 C17 C19 124.5(2) ?
C16 C17 C19 119.3(2) ?
N5 C18 C17 129.9(2) ?
N5 C18 C13 107.43(19) ?
C17 C18 C13 122.6(2) ?
N6 C19 C17 122.3(2) ?
N6 C19 H19 118.9 ?
C17 C19 H19 118.9 ?
N8 C20 N7 120.25(19) ?
N8 C20 S2 124.74(16) ?
N7 C20 S2 114.99(16) ?

loop_
_geom_bond_atom_site_label_1
_geom_bond_atom_site_label_2
_geom_bond_distance
_geom_bond_publ_flag
Pd1 N2 2.0245(16) y
Pd1 N1 2.0306(17) y
Pd1 S1 2.2496(5) y
Pd1 S2 2.2980(5) y
S1 C10 1.746(2) y
S2 C20 1.717(2) y
N1 C8 1.362(3) ?
N1 C1 1.380(3) ?
N2 C9 1.296(3) y
N2 N3 1.401(2) y
N3 C10 1.301(3) y
N4 C10 1.354(3) y
N4 H4A 0.8800 ?
N4 H4B 0.8800 ?
N5 C18 1.356(3) ?
N5 C11 1.372(3) ?
N5 H5N 0.8800 ?
N6 C19 1.284(3) y
N6 N7 1.376(2) y
N7 C20 1.339(3) y
N7 H7N 0.876(10) ?
N8 C20 1.315(3) y
N8 H8A 0.879(10) ?
N8 H8B 0.873(10) ?
C1 C2 1.360(3) ?
C1 H1 0.9500 ?
C2 C3 1.421(3) ?
C2 H2 0.9500 ?
C3 C4 1.400(3) ?
C3 C8 1.424(3) ?
C4 C5 1.380(3) ?
C4 H4 0.9500 ?
C5 C6 1.395(3) ?
C5 H5 0.9500 ?
C6 C7 1.398(3) ?
C6 H6 0.9500 ?
C7 C8 1.409(3) ?
C7 C9 1.434(3) ?
C9 H9 0.9500 ?
C11 C12 1.354(3) ?
C11 H11 0.9500 ?
C12 C13 1.427(3) ?
C12 H12 0.9500 ?
C13 C14 1.398(4) ?
C13 C18 1.418(3) ?
C14 C15 1.385(4) ?
C14 H14 0.9500 ?
C15 C16 1.390(4) ?
C15 H15 0.9500 ?
C16 C17 1.396(3) ?
C16 H16 0.9500 ?
C17 C18 1.395(3) ?
C17 C19 1.443(3) ?
C19 H19 0.9500 ?

loop_
_geom_hbond_atom_site_label_D
_geom_hbond_atom_site_label_H
_geom_hbond_atom_site_label_A
_geom_hbond_distance_DH
_geom_hbond_distance_HA
_geom_hbond_distance_DA
_geom_hbond_angle_DHA
_geom_hbond_site_symmetry_A
N5 H5N N6 0.88 2.40 2.900(3) 116.0 .
N8 H8A N3 0.879(10) 2.109(15) 2.928(2) 155(2) 3_566
N4 H4B Cg1 0.88 2.78 3.619(2) 160 4_566
C19 H19 Cg2 0.95 2.79 3.689(3) 158 3_556

loop_
_platon_squeeze_void_nr
_platon_squeeze_void_average_x
_platon_squeeze_void_average_y
_platon_squeeze_void_average_z
_platon_squeeze_void_volume
_platon_squeeze_void_count_electrons
_platon_squeeze_void_content
1 0.250 -0.023 0.250 327 62 ' '
2 0.750 -0.028 0.750 327 62 ' '
